data_8106466
loop_
_publ_author_name
'Ha, Kwang'

_publ_section_title
;
 Crystal structure of cis-tetrabromidobis(pyridine-\kN)platinum(IV),
 C10H10Br4N2Pt
;
_journal_issue 1
_journal_name_full 'Zeitschrift f\"ur Kristallographie - New Crystal Structures'
_journal_page_first 155
_journal_page_last 156
_journal_paper_doi 10.1515/ncrs-2016-0206
_journal_volume 232
_journal_year 2017
_chemical_formula_moiety 'C10 H10 Br4 N2 Pt'
_chemical_formula_sum 'C10 H10 Br4 N2 Pt'
_chemical_formula_weight 672.93
_chemical_name_systematic
;
cis-Tetrabromidobis(pyridine-\k<i>N</i>)platinum(IV)
;
_space_group_crystal_system monoclinic
_space_group_IT_number 14
_space_group_name_Hall '-P 2ybc'
_space_group_name_H-M_alt 'P 1 21/c 1'
_atom_sites_solution_hydrogens geom
_atom_sites_solution_primary direct
_atom_sites_solution_secondary difmap
_cell_angle_alpha 90
_cell_angle_beta 95.995(3)
_cell_angle_gamma 90
_cell_formula_units_Z 4
_cell_length_a 8.0172(4)
_cell_length_b 13.1989(7)
_cell_length_c 13.8836(8)
_cell_measurement_reflns_used 8963
_cell_measurement_temperature 223(2)
_cell_measurement_theta_max 27.71
_cell_measurement_theta_min 2.55
_cell_volume 1461.10(14)
_computing_cell_refinement 'Bruker SAINT'
_computing_data_collection 'Bruker APEX2'
_computing_data_reduction 'Bruker SAINT'
_computing_molecular_graphics 'ORTEP-III (Farrugia, 1997)'
_computing_publication_material 'SHELXL-2014/7 (Sheldrick, 2014)'
_computing_structure_refinement 'SHELXL-2014/7 (Sheldrick, 2014)'
_computing_structure_solution 'SHELXS-97 (Sheldrick, 1997)'
_diffrn_ambient_temperature 223(2)
_diffrn_measured_fraction_theta_full 0.997
_diffrn_measured_fraction_theta_max 0.998
_diffrn_measurement_device_type 'PHOTON 100 CMOS'
_diffrn_measurement_method '\f and \w scans'
_diffrn_radiation_type MoK\a
_diffrn_radiation_wavelength 0.71073
_diffrn_reflns_av_R_equivalents 0.1614
_diffrn_reflns_av_unetI/netI 0.0547
_diffrn_reflns_Laue_measured_fraction_full 0.997
_diffrn_reflns_Laue_measured_fraction_max 0.998
_diffrn_reflns_limit_h_max 10
_diffrn_reflns_limit_h_min -10
_diffrn_reflns_limit_k_max 17
_diffrn_reflns_limit_k_min -17
_diffrn_reflns_limit_l_max 18
_diffrn_reflns_limit_l_min -18
_diffrn_reflns_number 59165
_diffrn_reflns_point_group_measured_fraction_full 0.997
_diffrn_reflns_point_group_measured_fraction_max 0.998
_diffrn_reflns_theta_full 25.242
_diffrn_reflns_theta_max 28.341
_diffrn_reflns_theta_min 2.135
_diffrn_source 'sealed tube'
_exptl_absorpt_coefficient_mu 20.522
_exptl_absorpt_correction_T_max 0.7457
_exptl_absorpt_correction_T_min 0.4023
_exptl_absorpt_correction_type multi-scan
_exptl_absorpt_process_details SADABS
_exptl_crystal_colour yellow
_exptl_crystal_density_diffrn 3.059
_exptl_crystal_description block
_exptl_crystal_F_000 1208
_exptl_crystal_size_max 0.11
_exptl_crystal_size_mid 0.08
_exptl_crystal_size_min 0.04
_refine_diff_density_max 1.866
_refine_diff_density_min -2.595
_refine_diff_density_rms 0.320
_refine_ls_extinction_coef .
_refine_ls_extinction_method none
_refine_ls_goodness_of_fit_ref 1.039
_refine_ls_hydrogen_treatment constr
_refine_ls_matrix_type full
_refine_ls_number_parameters 154
_refine_ls_number_reflns 3651
_refine_ls_number_restraints 0
_refine_ls_restrained_S_all 1.039
_refine_ls_R_factor_all 0.0884
_refine_ls_R_factor_gt 0.0477
_refine_ls_shift/su_max 0.000
_refine_ls_shift/su_mean 0.000
_refine_ls_structure_factor_coef Fsqd
_refine_ls_weighting_details 'w=1/[\s^2^(Fo^2^)+(0.0371P)^2^+35.4777P] where P=(Fo^2^+2Fc^2^)/3'
_refine_ls_weighting_scheme calc
_refine_ls_wR_factor_gt 0.1007
_refine_ls_wR_factor_ref 0.1189
_reflns_Friedel_coverage 0.000
_reflns_Friedel_fraction_full .
_reflns_Friedel_fraction_max .
_reflns_number_gt 2503
_reflns_number_total 3651
_reflns_threshold_expression 'I > 2\s(I)'
_cod_data_source_file suppl_ncrs-2016-0206_suppl.cif
_cod_data_source_block No04
_cod_depositor_comments
;
The following automatic conversions were performed:

data item '_exptl_absorpt_correction_type' value 'Multi-scan' was
changed to 'multi-scan' in accordance with the built-in table derived
from the CIF Core dictionary named 'cif_core.dic' version 2.4.5 last
updated on 2014-11-21.

Automatic conversion script
Id: cif_fix_values 8738 2021-04-28 16:35:53Z antanas 
;
_cod_original_sg_symbol_H-M 'P 21/c'
_cod_database_code 8106466
_shelx_space_group_comment
;
The symmetry employed for this shelxl refinement is uniquely defined
by the following loop, which should always be used as a source of
symmetry information in preference to the above space-group names.
They are only intended as comments.
;
_shelx_estimated_absorpt_t_min 0.211
_shelx_estimated_absorpt_t_max 0.494

loop_
_space_group_symop_operation_xyz
'x, y, z'
'-x, y+1/2, -z+1/2'
'-x, -y, -z'
'x, -y-1/2, z-1/2'

loop_
_atom_site_label
_atom_site_type_symbol
_atom_site_fract_x
_atom_site_fract_y
_atom_site_fract_z
_atom_site_U_iso_or_equiv
_atom_site_adp_type
_atom_site_occupancy
_atom_site_site_symmetry_order
_atom_site_calc_flag
_atom_site_refinement_flags_posn
_atom_site_refinement_flags_adp
_atom_site_refinement_flags_occupancy
_atom_site_disorder_assembly
_atom_site_disorder_group
Pt1 Pt 0.85528(5) 0.20865(3) 0.12076(3) 0.02197(12) Uani 1 1 d . . . . .
Br1 Br 0.92185(16) 0.04081(10) 0.18373(10) 0.0386(3) Uani 1 1 d . . . . .
Br2 Br 1.0340(2) 0.27888(11) 0.25591(11) 0.0546(4) Uani 1 1 d . . . . .
Br3 Br 0.61400(18) 0.21675(10) 0.21619(10) 0.0428(3) Uani 1 1 d . . . . .
Br4 Br 1.09647(16) 0.19816(11) 0.02970(11) 0.0456(3) Uani 1 1 d . . . . .
N1 N 0.8030(11) 0.3542(7) 0.0655(7) 0.027(2) Uani 1 1 d . . . . .
N2 N 0.6990(10) 0.1469(6) 0.0043(7) 0.0225(19) Uani 1 1 d . . . . .
C1 C 0.8079(14) 0.3716(9) -0.0288(9) 0.030(3) Uani 1 1 d . . . . .
H1 H 0.8332 0.3184 -0.0698 0.036 Uiso 1 1 calc R U . . .
C2 C 0.7757(16) 0.4691(10) -0.0673(11) 0.041(3) Uani 1 1 d . . . . .
H2 H 0.7786 0.4810 -0.1339 0.049 Uiso 1 1 calc R U . . .
C3 C 0.7406(18) 0.5455(9) -0.0079(11) 0.045(3) Uani 1 1 d . . . . .
H3 H 0.7184 0.6108 -0.0330 0.054 Uiso 1 1 calc R U . . .
C4 C 0.7374(19) 0.5274(10) 0.0893(12) 0.052(4) Uani 1 1 d . . . . .
H4 H 0.7156 0.5804 0.1315 0.063 Uiso 1 1 calc R U . . .
C5 C 0.7669(17) 0.4296(8) 0.1247(10) 0.038(3) Uani 1 1 d . . . . .
H5 H 0.7614 0.4163 0.1908 0.046 Uiso 1 1 calc R U . . .
C6 C 0.7495(13) 0.0669(8) -0.0434(8) 0.024(2) Uani 1 1 d . . . . .
H6 H 0.8567 0.0396 -0.0258 0.029 Uiso 1 1 calc R U . . .
C7 C 0.6476(15) 0.0235(9) -0.1181(9) 0.030(2) Uani 1 1 d . . . . .
H7 H 0.6844 -0.0334 -0.1506 0.036 Uiso 1 1 calc R U . . .
C8 C 0.4956(16) 0.0630(10) -0.1441(9) 0.037(3) Uani 1 1 d . . . . .
H8 H 0.4253 0.0342 -0.1953 0.045 Uiso 1 1 calc R U . . .
C9 C 0.4431(14) 0.1463(11) -0.0951(10) 0.039(3) Uani 1 1 d . . . . .
H9 H 0.3369 0.1751 -0.1125 0.047 Uiso 1 1 calc R U . . .
C10 C 0.5482(12) 0.1861(9) -0.0209(8) 0.026(2) Uani 1 1 d . . . . .
H10 H 0.5131 0.2424 0.0131 0.031 Uiso 1 1 calc R U . . .

loop_
_atom_site_aniso_label
_atom_site_aniso_U_11
_atom_site_aniso_U_22
_atom_site_aniso_U_33
_atom_site_aniso_U_23
_atom_site_aniso_U_13
_atom_site_aniso_U_12
Pt1 0.0247(2) 0.01925(19) 0.0211(2) -0.00253(18) -0.00156(14) 0.00048(17)
Br1 0.0413(7) 0.0321(6) 0.0417(7) 0.0054(5) 0.0016(6) 0.0024(5)
Br2 0.0703(10) 0.0414(8) 0.0452(8) -0.0093(6) -0.0273(7) -0.0031(7)
Br3 0.0516(8) 0.0434(7) 0.0359(7) -0.0024(6) 0.0164(6) 0.0083(6)
Br4 0.0359(7) 0.0437(8) 0.0581(9) 0.0055(7) 0.0088(6) 0.0006(6)
N1 0.029(5) 0.019(4) 0.031(5) 0.000(4) -0.005(4) -0.001(4)
N2 0.021(4) 0.017(4) 0.029(5) -0.008(4) 0.000(4) 0.001(3)
C1 0.026(6) 0.028(6) 0.035(7) 0.009(5) -0.001(5) 0.004(5)
C2 0.041(7) 0.035(7) 0.046(8) 0.019(6) -0.003(6) 0.008(6)
C3 0.054(8) 0.020(6) 0.058(10) 0.005(6) -0.009(7) -0.001(6)
C4 0.066(10) 0.028(7) 0.063(11) -0.009(7) 0.004(8) 0.016(7)
C5 0.059(8) 0.015(5) 0.041(8) -0.010(5) 0.007(6) 0.003(5)
C6 0.025(5) 0.020(5) 0.026(6) -0.012(4) -0.001(4) -0.005(4)
C7 0.035(6) 0.029(6) 0.027(6) -0.004(5) 0.002(5) -0.008(5)
C8 0.040(7) 0.047(8) 0.024(6) -0.002(6) 0.001(5) -0.014(6)
C9 0.019(5) 0.053(8) 0.044(8) 0.002(6) -0.003(5) -0.002(5)
C10 0.016(5) 0.037(6) 0.023(6) -0.002(5) -0.001(4) 0.009(4)

loop_
_atom_type_symbol
_atom_type_description
_atom_type_scat_dispersion_real
_atom_type_scat_dispersion_imag
_atom_type_scat_source
C C 0.0033 0.0016 'International Tables Vol C Tables 4.2.6.8 and 6.1.1.4'
H H 0.0000 0.0000 'International Tables Vol C Tables 4.2.6.8 and 6.1.1.4'
Br Br -0.2901 2.4595 'International Tables Vol C Tables 4.2.6.8 and 6.1.1.4'
N N 0.0061 0.0033 'International Tables Vol C Tables 4.2.6.8 and 6.1.1.4'
Pt Pt -1.7033 8.3905 'International Tables Vol C Tables 4.2.6.8 and 6.1.1.4'

loop_
_geom_angle_atom_site_label_1
_geom_angle_atom_site_label_2
_geom_angle_atom_site_label_3
_geom_angle
_geom_angle_site_symmetry_1
_geom_angle_site_symmetry_3
N1 Pt1 N2 89.6(3) . .
N1 Pt1 Br1 178.8(3) . .
N2 Pt1 Br1 90.8(2) . .
N1 Pt1 Br4 90.1(3) . .
N2 Pt1 Br4 91.2(2) . .
Br1 Pt1 Br4 88.75(5) . .
N1 Pt1 Br2 90.7(2) . .
N2 Pt1 Br2 179.5(3) . .
Br1 Pt1 Br2 88.86(5) . .
Br4 Pt1 Br2 89.22(6) . .
N1 Pt1 Br3 91.1(3) . .
N2 Pt1 Br3 89.5(2) . .
Br1 Pt1 Br3 90.08(5) . .
Br4 Pt1 Br3 178.63(5) . .
Br2 Pt1 Br3 90.05(6) . .
C1 N1 C5 120.2(10) . .
C1 N1 Pt1 119.5(8) . .
C5 N1 Pt1 120.2(8) . .
C10 N2 C6 119.6(9) . .
C10 N2 Pt1 120.3(7) . .
C6 N2 Pt1 120.1(7) . .
N1 C1 C2 120.5(12) . .
N1 C1 H1 119.7 . .
C2 C1 H1 119.7 . .
C3 C2 C1 119.5(13) . .
C3 C2 H2 120.2 . .
C1 C2 H2 120.2 . .
C2 C3 C4 119.8(12) . .
C2 C3 H3 120.1 . .
C4 C3 H3 120.1 . .
C3 C4 C5 119.2(13) . .
C3 C4 H4 120.4 . .
C5 C4 H4 120.4 . .
N1 C5 C4 120.7(13) . .
N1 C5 H5 119.6 . .
C4 C5 H5 119.6 . .
N2 C6 C7 121.1(10) . .
N2 C6 H6 119.4 . .
C7 C6 H6 119.4 . .
C8 C7 C6 119.5(11) . .
C8 C7 H7 120.2 . .
C6 C7 H7 120.2 . .
C7 C8 C9 119.5(12) . .
C7 C8 H8 120.3 . .
C9 C8 H8 120.3 . .
C10 C9 C8 118.7(11) . .
C10 C9 H9 120.6 . .
C8 C9 H9 120.6 . .
N2 C10 C9 121.5(11) . .
N2 C10 H10 119.2 . .
C9 C10 H10 119.2 . .

loop_
_geom_bond_atom_site_label_1
_geom_bond_atom_site_label_2
_geom_bond_distance
_geom_bond_site_symmetry_2
Pt1 N1 2.094(9) .
Pt1 N2 2.104(8) .
Pt1 Br1 2.4206(13) .
Pt1 Br4 2.4221(15) .
Pt1 Br2 2.4230(14) .
Pt1 Br3 2.4585(14) .
N1 C1 1.334(15) .
N1 C5 1.342(14) .
N2 C10 1.327(13) .
N2 C6 1.332(13) .
C1 C2 1.407(16) .
C1 H1 0.9400 .
C2 C3 1.351(19) .
C2 H2 0.9400 .
C3 C4 1.37(2) .
C3 H3 0.9400 .
C4 C5 1.393(18) .
C4 H4 0.9400 .
C5 H5 0.9400 .
C6 C7 1.376(15) .
C6 H6 0.9400 .
C7 C8 1.340(17) .
C7 H7 0.9400 .
C8 C9 1.382(19) .
C8 H8 0.9400 .
C9 C10 1.366(16) .
C9 H9 0.9400 .
C10 H10 0.9400 .

loop_
_geom_hbond_atom_site_label_D
_geom_hbond_atom_site_label_H
_geom_hbond_atom_site_label_A
_geom_hbond_distance_DH
_geom_hbond_distance_HA
_geom_hbond_distance_DA
_geom_hbond_angle_DHA
_geom_hbond_site_symmetry_A
C1 H1 Br4 0.94 2.88 3.295(11) 108.3 .
C2 H2 Br1 0.94 2.90 3.766(15) 153.4 4_565
C3 H3 Br4 0.94 2.92 3.651(13) 135.2 3_765
C5 H5 Br2 0.94 2.91 3.323(13) 108.1 .
C5 H5 Br3 0.94 2.92 3.366(13) 110.3 .
C6 H6 Br1 0.94 2.90 3.326(11) 108.9 .
C6 H6 Br4 0.94 2.89 3.343(10) 110.9 .
C9 H9 Br4 0.94 2.92 3.492(13) 120.9 1_455
C10 H10 Br3 0.94 2.87 3.304(11) 109.3 .

loop_
_geom_torsion_atom_site_label_1
_geom_torsion_atom_site_label_2
_geom_torsion_atom_site_label_3
_geom_torsion_atom_site_label_4
_geom_torsion
_geom_torsion_site_symmetry_1
_geom_torsion_site_symmetry_2
_geom_torsion_site_symmetry_3
_geom_torsion_site_symmetry_4
C5 N1 C1 C2 0.1(17) . . . .
Pt1 N1 C1 C2 -179.0(9) . . . .
N1 C1 C2 C3 0.4(19) . . . .
C1 C2 C3 C4 0(2) . . . .
C2 C3 C4 C5 -1(2) . . . .
C1 N1 C5 C4 -1.3(19) . . . .
Pt1 N1 C5 C4 177.8(11) . . . .
C3 C4 C5 N1 2(2) . . . .
C10 N2 C6 C7 -0.5(17) . . . .
Pt1 N2 C6 C7 178.2(9) . . . .
N2 C6 C7 C8 0.8(18) . . . .
C6 C7 C8 C9 -0.4(18) . . . .
C7 C8 C9 C10 -0.2(19) . . . .
C6 N2 C10 C9 -0.1(17) . . . .
Pt1 N2 C10 C9 -178.8(9) . . . .
C8 C9 C10 N2 0.5(19) . . . .
